data_4301025
loop_
_publ_author_name
'Parna Gupta'
'Anindya Das'
'Falguni Basuli'
'Alfonso Castineiras'
'William S. Sheldrick'
'Heike Mayer-Figge'
'Samaresh Bhattacharya'

_publ_section_title
;

Variable Coordination Mode of Chloranilic Acid. Synthesis, Structure, and

Electrochemical Properties of Some Osmium Complexes

;
_journal_name_full 'Inorganic Chemistry'
_journal_page_first 2081
_journal_page_last 2088
_journal_paper_doi 10.1021/ic049149s
_journal_volume 44
_journal_year 2005
_chemical_formula_sum 'C106 H84 Cl4 N6 O12 Os2 P4'
_chemical_formula_weight 2279.87
_chemical_name_systematic
; 

 ? 

;
_space_group_IT_number 2
_symmetry_cell_setting triclinic
_symmetry_space_group_name_Hall '-P 1'
_symmetry_space_group_name_H-M 'P -1'
_atom_sites_solution_hydrogens geom
_atom_sites_solution_primary direct
_atom_sites_solution_secondary difmap
_audit_creation_method SHELXL-97
_cell_angle_alpha 88.500(10)
_cell_angle_beta 80.518(9)
_cell_angle_gamma 70.631(9)
_cell_formula_units_Z 1
_cell_length_a 12.1895(9)
_cell_length_b 12.8575(11)
_cell_length_c 17.0049(13)
_cell_measurement_temperature 173(2)
_cell_volume 2478.8(4)
_computing_cell_refinement 'Stoe IPDS measurement'
_computing_data_collection 'Stoe IPDS measurement'
_computing_data_reduction 'STOE Data Reduction'
_computing_molecular_graphics 'PLATON (Spek, 2000)'
_computing_publication_material 'SHELXL-97 (Sheldrick, 1997)'
_computing_structure_refinement 'SHELXL-97 (Sheldrick, 1997)'
_computing_structure_solution 'SHELXS-97 (Sheldrick, 1990)'
_diffrn_ambient_temperature 173(2)
_diffrn_measured_fraction_theta_full 0.914
_diffrn_measured_fraction_theta_max 0.914
_diffrn_measurement_device_type 'Stoe IPDS measurement'
_diffrn_radiation_monochromator graphite
_diffrn_radiation_source 'fine-focus sealed tube'
_diffrn_radiation_type MoK\a
_diffrn_radiation_wavelength 0.71073
_diffrn_reflns_av_R_equivalents 0.0504
_diffrn_reflns_av_sigmaI/netI 0.0471
_diffrn_reflns_limit_h_max 16
_diffrn_reflns_limit_h_min -16
_diffrn_reflns_limit_k_max 17
_diffrn_reflns_limit_k_min -17
_diffrn_reflns_limit_l_max 23
_diffrn_reflns_limit_l_min -23
_diffrn_reflns_number 33151
_diffrn_reflns_theta_full 29.06
_diffrn_reflns_theta_max 29.06
_diffrn_reflns_theta_min 3.22
_diffrn_standards_decay_% 0
_exptl_absorpt_coefficient_mu 2.797
_exptl_absorpt_correction_T_max 0.7138
_exptl_absorpt_correction_T_min 0.5865
_exptl_absorpt_correction_type numerical
_exptl_crystal_density_diffrn 1.527
_exptl_crystal_density_method 'not measured'
_exptl_crystal_F_000 1138
_exptl_crystal_size_max 0.25
_exptl_crystal_size_mid 0.15
_exptl_crystal_size_min 0.10
_refine_diff_density_max 3.909
_refine_diff_density_min -1.020
_refine_diff_density_rms 0.207
_refine_ls_extinction_method none
_refine_ls_goodness_of_fit_ref 1.058
_refine_ls_hydrogen_treatment noref
_refine_ls_matrix_type full
_refine_ls_number_parameters 584
_refine_ls_number_reflns 12139
_refine_ls_number_restraints 0
_refine_ls_restrained_S_all 1.058
_refine_ls_R_factor_all 0.0574
_refine_ls_R_factor_gt 0.0457
_refine_ls_shift/su_max 0.001
_refine_ls_shift/su_mean 0.000
_refine_ls_structure_factor_coef Fsqd
_refine_ls_weighting_details 'w=1/[\s^2^(Fo^2^)+(0.0984P)^2^+0.0000P] where P=(Fo^2^+2Fc^2^)/3'
_refine_ls_weighting_scheme calc
_refine_ls_wR_factor_gt 0.1284
_refine_ls_wR_factor_ref 0.1393
_reflns_number_gt 10186
_reflns_number_total 12139
_reflns_threshold_expression >2sigma(I)
_cod_data_source_file ic049149ssi20040629_024836.cif
_cod_data_source_block acs2
_cod_depositor_comments
;
The following automatic conversions were performed:
'_symmetry_cell_setting' value 'Triclinic' changed to 'triclinic'
according to '/home/saulius/struct/CIF-dictionaries/cif_core.dic'
dictionary named 'cif_core.dic' version 2.4.1 from
2010-06-29.

'_exptl_absorpt_correction_type' value 'Numerical' changed to
'numerical' according to
'/home/saulius/struct/CIF-dictionaries/cif_core.dic' dictionary named
'cif_core.dic' version 2.4.1 from 2010-06-29.

Automatic conversion script
Id: cif_fix_enum 1527 2010-12-29 10:47:43Z saulius 

The following automatic conversions were performed:

'_refine_ls_weighting_scheme' value 'calc
w=1/[\s^2^(Fo^2^)+(0.0984P)^2^+0.0000P] where P=(Fo^2^+2Fc^2^)/3' was
changed to 'calc'. New tag '_refine_ls_weighting_details' was
created. The value of the new tag was set to
'w=1/[\s^2^(Fo^2^)+(0.0984P)^2^+0.0000P] where P=(Fo^2^+2Fc^2^)/3'.

Automatic conversion script
Id: cif_fix_values 3143 2015-03-26 13:38:13Z robertas 
;
_cod_original_cell_volume 2478.8(3)
_cod_database_code 4301025

loop_
_symmetry_equiv_pos_as_xyz
'x, y, z'
'-x, -y, -z'

loop_
_atom_site_label
_atom_site_type_symbol
_atom_site_fract_x
_atom_site_fract_y
_atom_site_fract_z
_atom_site_U_iso_or_equiv
_atom_site_adp_type
_atom_site_occupancy
_atom_site_calc_flag
_atom_site_refinement_flags
_atom_site_disorder_assembly
_atom_site_disorder_group
Os1 Os 0.151853(17) 0.472641(15) 0.268272(10) 0.02286(7) Uani 1 d . . .
Cl1 Cl -0.24595(12) 0.64475(13) 0.45211(8) 0.0379(3) Uani 1 d . . .
P1 P 0.08675(12) 0.31540(10) 0.25897(7) 0.0245(2) Uani 1 d . . .
P2 P 0.20874(12) 0.63636(11) 0.27464(8) 0.0261(3) Uani 1 d . . .
O1 O -0.0108(3) 0.5451(3) 0.34492(19) 0.0254(7) Uani 1 d . . .
O2 O -0.1883(3) 0.5731(3) 0.6162(2) 0.0275(7) Uani 1 d . . .
N11 N 0.1154(4) 0.5212(4) 0.1572(2) 0.0275(9) Uani 1 d . . .
N12 N 0.3103(4) 0.4029(4) 0.1189(3) 0.0317(10) Uani 1 d . . .
N13 N 0.3004(4) 0.3946(3) 0.1958(3) 0.0259(8) Uani 1 d . . .
C1 C -0.0130(5) 0.5265(4) 0.4195(3) 0.0242(9) Uani 1 d . . .
C2 C -0.1127(5) 0.5655(4) 0.4780(3) 0.0264(10) Uani 1 d . . .
C3 C -0.1029(5) 0.5422(4) 0.5580(3) 0.0244(9) Uani 1 d . . .
C11 C 0.0151(5) 0.5949(4) 0.1372(3) 0.0302(10) Uani 1 d . . .
H11 H -0.0498 0.6275 0.1783 0.036 Uiso 1 calc R . .
C12 C 0.0045(6) 0.6236(5) 0.0604(3) 0.0395(13) Uani 1 d . . .
H12 H -0.0659 0.6769 0.0489 0.047 Uiso 1 calc R . .
C13 C 0.0974(7) 0.5745(6) -0.0019(3) 0.0417(14) Uani 1 d . . .
H13 H 0.0902 0.5925 -0.0558 0.050 Uiso 1 calc R . .
C14 C 0.1998(6) 0.4991(5) 0.0171(3) 0.0366(13) Uani 1 d . . .
H14 H 0.2638 0.4638 -0.0238 0.044 Uiso 1 calc R . .
C15 C 0.2080(5) 0.4756(4) 0.0968(3) 0.0297(11) Uani 1 d . . .
C16 C 0.4041(5) 0.3157(5) 0.2202(3) 0.0332(11) Uani 1 d . . .
C17 C 0.4713(6) 0.2250(5) 0.1707(5) 0.0430(15) Uani 1 d . . .
H17 H 0.4504 0.2164 0.1204 0.052 Uiso 1 calc R . .
C18 C 0.5686(7) 0.1471(6) 0.1942(6) 0.060(2) Uani 1 d . . .
H18 H 0.6138 0.0845 0.1607 0.072 Uiso 1 calc R . .
C19 C 0.5988(8) 0.1610(8) 0.2658(6) 0.074(3) Uani 1 d . . .
H19 H 0.6649 0.1067 0.2820 0.089 Uiso 1 calc R . .
C20 C 0.5347(7) 0.2542(8) 0.3168(6) 0.066(2) Uani 1 d . . .
H20 H 0.5591 0.2645 0.3654 0.080 Uiso 1 calc R . .
C21 C 0.4332(6) 0.3317(6) 0.2931(4) 0.0459(16) Uani 1 d . . .
H21 H 0.3861 0.3936 0.3268 0.055 Uiso 1 calc R . .
C31 C -0.0524(5) 0.3404(4) 0.2221(3) 0.0304(11) Uani 1 d . . .
C32 C -0.1445(5) 0.4419(5) 0.2361(3) 0.0332(11) Uani 1 d . . .
H32 H -0.1325 0.5021 0.2603 0.040 Uiso 1 calc R . .
C33 C -0.2535(6) 0.4544(5) 0.2143(4) 0.0423(14) Uani 1 d . . .
H33 H -0.3153 0.5233 0.2237 0.051 Uiso 1 calc R . .
C34 C -0.2724(6) 0.3678(6) 0.1795(4) 0.0426(14) Uani 1 d . . .
H34 H -0.3469 0.3772 0.1648 0.051 Uiso 1 calc R . .
C35 C -0.1822(6) 0.2661(5) 0.1656(4) 0.0404(13) Uani 1 d . . .
H35 H -0.1957 0.2062 0.1420 0.048 Uiso 1 calc R . .
C36 C -0.0724(6) 0.2525(5) 0.1863(4) 0.0348(12) Uani 1 d . . .
H36 H -0.0109 0.1835 0.1763 0.042 Uiso 1 calc R . .
C41 C 0.0626(6) 0.2511(4) 0.3548(3) 0.0340(12) Uani 1 d . . .
C42 C 0.1555(7) 0.2089(5) 0.3971(4) 0.0443(15) Uani 1 d . . .
H42 H 0.2296 0.2176 0.3779 0.053 Uiso 1 calc R . .
C43 C 0.1395(9) 0.1536(6) 0.4681(4) 0.059(2) Uani 1 d . . .
H43 H 0.2029 0.1243 0.4970 0.071 Uiso 1 calc R . .
C44 C 0.0314(9) 0.1420(6) 0.4956(4) 0.059(2) Uani 1 d . . .
H44 H 0.0213 0.1032 0.5431 0.071 Uiso 1 calc R . .
C45 C -0.0608(8) 0.1853(6) 0.4559(4) 0.0520(19) Uani 1 d . . .
H45 H -0.1351 0.1779 0.4764 0.062 Uiso 1 calc R . .
C46 C -0.0470(7) 0.2402(5) 0.3857(3) 0.0406(14) Uani 1 d . . .
H46 H -0.1120 0.2706 0.3583 0.049 Uiso 1 calc R . .
C51 C 0.1904(5) 0.2032(4) 0.1915(3) 0.0299(11) Uani 1 d . . .
C52 C 0.2596(6) 0.1016(5) 0.2176(4) 0.0390(13) Uani 1 d . . .
H52 H 0.2526 0.0879 0.2730 0.047 Uiso 1 calc R . .
C53 C 0.3384(6) 0.0204(6) 0.1634(5) 0.0527(18) Uani 1 d . . .
H53 H 0.3831 -0.0487 0.1816 0.063 Uiso 1 calc R . .
C54 C 0.3505(7) 0.0424(6) 0.0820(5) 0.056(2) Uani 1 d . . .
H54 H 0.4052 -0.0113 0.0447 0.067 Uiso 1 calc R . .
C55 C 0.2829(7) 0.1423(6) 0.0556(4) 0.0500(17) Uani 1 d . . .
H55 H 0.2915 0.1565 0.0002 0.060 Uiso 1 calc R . .
C56 C 0.2023(6) 0.2226(5) 0.1097(3) 0.0356(12) Uani 1 d . . .
H56 H 0.1555 0.2903 0.0909 0.043 Uiso 1 calc R . .
C61 C 0.0928(5) 0.7714(4) 0.2929(3) 0.0301(11) Uani 1 d . . .
C62 C 0.1262(6) 0.8648(5) 0.2972(4) 0.0379(13) Uani 1 d . . .
H62 H 0.2069 0.8566 0.2953 0.045 Uiso 1 calc R . .
C63 C 0.0418(6) 0.9702(5) 0.3044(4) 0.0411(14) Uani 1 d . . .
H63 H 0.0657 1.0331 0.3068 0.049 Uiso 1 calc R . .
C64 C -0.0756(6) 0.9832(5) 0.3079(4) 0.0385(13) Uani 1 d . . .
H64 H -0.1325 1.0551 0.3131 0.046 Uiso 1 calc R . .
C65 C -0.1121(6) 0.8906(5) 0.3040(4) 0.0406(13) Uani 1 d . . .
H65 H -0.1929 0.8994 0.3057 0.049 Uiso 1 calc R . .
C66 C -0.0261(5) 0.7845(4) 0.2976(3) 0.0302(11) Uani 1 d . . .
H66 H -0.0497 0.7213 0.2963 0.036 Uiso 1 calc R . .
C71 C 0.3067(5) 0.6376(5) 0.3449(4) 0.0340(11) Uani 1 d . . .
C72 C 0.4122(7) 0.6630(8) 0.3228(5) 0.0548(19) Uani 1 d . . .
H72 H 0.4342 0.6811 0.2693 0.066 Uiso 1 calc R . .
C73 C 0.4834(8) 0.6616(10) 0.3790(5) 0.069(3) Uani 1 d . . .
H73 H 0.5541 0.6785 0.3643 0.082 Uiso 1 calc R . .
C74 C 0.4502(8) 0.6353(8) 0.4566(5) 0.061(2) Uani 1 d . . .
H74 H 0.5011 0.6306 0.4942 0.074 Uiso 1 calc R . .
C75 C 0.3474(8) 0.6162(6) 0.4804(4) 0.0532(18) Uani 1 d . . .
H75 H 0.3248 0.6026 0.5348 0.064 Uiso 1 calc R . .
C76 C 0.2751(7) 0.6163(5) 0.4256(4) 0.0420(14) Uani 1 d . . .
H76 H 0.2034 0.6020 0.4426 0.050 Uiso 1 calc R . .
C81 C 0.2896(5) 0.6533(5) 0.1771(3) 0.0320(11) Uani 1 d . . .
C82 C 0.4064(6) 0.5822(5) 0.1526(4) 0.0413(14) Uani 1 d . . .
H82 H 0.4435 0.5274 0.1872 0.050 Uiso 1 calc R . .
C83 C 0.4664(7) 0.5926(7) 0.0783(5) 0.055(2) Uani 1 d . . .
H83 H 0.5454 0.5458 0.0623 0.066 Uiso 1 calc R . .
C84 C 0.4122(9) 0.6708(7) 0.0271(4) 0.061(2) Uani 1 d . . .
H84 H 0.4544 0.6769 -0.0241 0.074 Uiso 1 calc R . .
C85 C 0.2975(9) 0.7401(7) 0.0492(4) 0.060(2) Uani 1 d . . .
H85 H 0.2614 0.7937 0.0134 0.072 Uiso 1 calc R . .
C86 C 0.2345(6) 0.7313(5) 0.1242(4) 0.0401(14) Uani 1 d . . .
H86 H 0.1550 0.7778 0.1393 0.048 Uiso 1 calc R . .
C91 C 0.0969(8) 0.0338(6) 0.9758(5) 0.0531(18) Uani 1 d . . .
H91 H 0.1629 0.0575 0.9593 0.064 Uiso 1 calc R . .
C92 C 0.0254(8) 0.0296(6) 0.9229(4) 0.0547(19) Uani 1 d . . .
H92 H 0.0431 0.0496 0.8693 0.066 Uiso 1 calc R . .
C93 C 0.0725(8) 0.0032(7) 1.0542(4) 0.0515(17) Uani 1 d . . .
H93 H 0.1222 0.0047 1.0915 0.062 Uiso 1 calc R . .
Cl2 Cl 0.67573(16) 0.77983(15) 0.18965(12) 0.0514(4) Uani 1 d . . .
O21 O 0.7388(6) 0.7212(6) 0.2499(4) 0.0673(16) Uiso 1 d . . .
O22 O 0.7159(10) 0.8644(9) 0.1608(6) 0.117(3) Uiso 1 d . . .
O23 O 0.5610(14) 0.7930(13) 0.2069(9) 0.159(5) Uiso 1 d . . .
O24 O 0.7122(11) 0.7021(10) 0.1185(7) 0.128(4) Uiso 1 d . . .

loop_
_atom_site_aniso_label
_atom_site_aniso_U_11
_atom_site_aniso_U_22
_atom_site_aniso_U_33
_atom_site_aniso_U_23
_atom_site_aniso_U_13
_atom_site_aniso_U_12
Os1 0.02313(11) 0.02384(10) 0.02135(10) 0.00142(6) -0.00334(7) -0.00768(7)
Cl1 0.0246(6) 0.0519(8) 0.0322(6) 0.0069(5) -0.0103(5) -0.0038(6)
P1 0.0262(6) 0.0233(5) 0.0242(5) 0.0029(4) -0.0049(5) -0.0084(5)
P2 0.0242(6) 0.0266(6) 0.0277(6) 0.0002(4) -0.0037(5) -0.0092(5)
O1 0.0270(18) 0.0286(17) 0.0202(14) 0.0036(12) -0.0046(13) -0.0085(14)
O2 0.0281(19) 0.0278(17) 0.0238(15) 0.0008(13) -0.0010(14) -0.0071(14)
N11 0.030(2) 0.027(2) 0.0260(19) 0.0024(15) -0.0028(17) -0.0109(17)
N12 0.031(2) 0.033(2) 0.028(2) -0.0006(17) -0.0001(18) -0.0091(18)
N13 0.020(2) 0.0264(19) 0.030(2) 0.0013(15) -0.0032(16) -0.0066(15)
C1 0.026(2) 0.024(2) 0.025(2) 0.0045(16) -0.0067(18) -0.0101(18)
C2 0.023(2) 0.030(2) 0.027(2) 0.0057(17) -0.0077(19) -0.0083(19)
C3 0.022(2) 0.026(2) 0.025(2) 0.0012(16) -0.0049(18) -0.0085(18)
C11 0.026(3) 0.032(3) 0.032(2) 0.0019(19) -0.007(2) -0.009(2)
C12 0.044(4) 0.041(3) 0.033(3) 0.009(2) -0.012(3) -0.012(3)
C13 0.053(4) 0.051(3) 0.026(2) 0.012(2) -0.010(2) -0.023(3)
C14 0.040(3) 0.051(3) 0.023(2) 0.002(2) -0.001(2) -0.022(3)
C15 0.032(3) 0.032(3) 0.028(2) 0.0021(18) -0.005(2) -0.015(2)
C16 0.027(3) 0.034(3) 0.037(3) 0.004(2) -0.006(2) -0.009(2)
C17 0.031(3) 0.028(3) 0.064(4) 0.002(3) 0.000(3) -0.007(2)
C18 0.038(4) 0.032(3) 0.094(6) -0.002(3) 0.005(4) 0.003(3)
C19 0.044(4) 0.065(5) 0.086(6) 0.022(5) -0.011(4) 0.016(4)
C20 0.039(4) 0.081(6) 0.063(5) 0.005(4) -0.016(4) 0.006(4)
C21 0.033(3) 0.056(4) 0.041(3) 0.007(3) -0.009(3) -0.004(3)
C31 0.027(3) 0.030(2) 0.032(2) 0.0028(19) -0.001(2) -0.009(2)
C32 0.033(3) 0.031(3) 0.037(3) 0.004(2) -0.008(2) -0.010(2)
C33 0.032(3) 0.040(3) 0.050(3) -0.001(3) -0.002(3) -0.008(2)
C34 0.027(3) 0.049(4) 0.055(4) 0.006(3) -0.016(3) -0.015(3)
C35 0.035(3) 0.042(3) 0.050(3) -0.004(3) -0.014(3) -0.017(3)
C36 0.035(3) 0.027(2) 0.042(3) 0.002(2) -0.005(2) -0.010(2)
C41 0.050(4) 0.025(2) 0.028(2) 0.0036(18) -0.005(2) -0.014(2)
C42 0.061(4) 0.035(3) 0.044(3) 0.011(2) -0.023(3) -0.020(3)
C43 0.099(7) 0.043(4) 0.045(4) 0.018(3) -0.035(4) -0.027(4)
C44 0.104(7) 0.045(4) 0.033(3) 0.012(3) -0.008(4) -0.033(4)
C45 0.072(5) 0.048(4) 0.034(3) 0.002(3) 0.009(3) -0.026(3)
C46 0.053(4) 0.037(3) 0.030(3) 0.000(2) 0.003(3) -0.018(3)
C51 0.027(3) 0.029(2) 0.034(2) -0.0025(19) -0.002(2) -0.011(2)
C52 0.033(3) 0.030(3) 0.053(3) 0.000(2) -0.006(3) -0.009(2)
C53 0.034(3) 0.031(3) 0.085(5) -0.005(3) -0.001(3) -0.004(2)
C54 0.042(4) 0.044(4) 0.076(5) -0.022(3) 0.012(4) -0.015(3)
C55 0.049(4) 0.056(4) 0.047(3) -0.016(3) 0.008(3) -0.027(3)
C56 0.034(3) 0.040(3) 0.036(3) -0.003(2) -0.003(2) -0.017(2)
C61 0.031(3) 0.027(2) 0.028(2) -0.0004(18) -0.003(2) -0.005(2)
C62 0.032(3) 0.030(3) 0.050(3) -0.002(2) 0.002(3) -0.012(2)
C63 0.048(4) 0.026(3) 0.049(3) 0.004(2) -0.004(3) -0.014(2)
C64 0.040(3) 0.025(2) 0.046(3) 0.003(2) -0.011(3) -0.004(2)
C65 0.037(3) 0.034(3) 0.045(3) 0.000(2) -0.008(3) -0.004(2)
C66 0.033(3) 0.027(2) 0.032(2) 0.0011(18) -0.008(2) -0.010(2)
C71 0.030(3) 0.034(3) 0.039(3) -0.002(2) -0.010(2) -0.008(2)
C72 0.047(4) 0.085(6) 0.043(3) -0.001(3) -0.006(3) -0.035(4)
C73 0.036(4) 0.121(8) 0.064(5) -0.005(5) -0.027(4) -0.036(5)
C74 0.048(5) 0.085(6) 0.055(4) -0.005(4) -0.027(4) -0.018(4)
C75 0.072(5) 0.049(4) 0.040(3) 0.001(3) -0.015(3) -0.018(4)
C76 0.047(4) 0.042(3) 0.040(3) -0.001(2) -0.007(3) -0.018(3)
C81 0.036(3) 0.033(3) 0.029(2) -0.0024(19) 0.002(2) -0.018(2)
C82 0.034(3) 0.041(3) 0.048(3) -0.007(2) 0.006(3) -0.017(2)
C83 0.045(4) 0.054(4) 0.063(4) -0.013(3) 0.017(4) -0.024(3)
C84 0.077(6) 0.069(5) 0.040(3) -0.013(3) 0.020(4) -0.041(4)
C85 0.089(6) 0.052(4) 0.038(3) 0.003(3) 0.005(4) -0.031(4)
C86 0.048(4) 0.036(3) 0.036(3) 0.004(2) -0.005(3) -0.015(3)
C91 0.056(5) 0.047(4) 0.057(4) 0.000(3) -0.007(4) -0.020(3)
C92 0.074(6) 0.045(4) 0.040(3) 0.003(3) -0.004(3) -0.017(3)
C93 0.053(4) 0.059(4) 0.049(4) -0.002(3) -0.021(3) -0.020(3)
Cl2 0.0410(9) 0.0485(9) 0.0629(10) 0.0158(7) -0.0106(8) -0.0126(7)

loop_
_atom_type_symbol
_atom_type_description
_atom_type_scat_dispersion_real
_atom_type_scat_dispersion_imag
_atom_type_scat_source
C C 0.0033 0.0016 'International Tables Vol C Tables 4.2.6.8 and 6.1.1.4'
H H 0.0000 0.0000 'International Tables Vol C Tables 4.2.6.8 and 6.1.1.4'
Cl Cl 0.1484 0.1585 'International Tables Vol C Tables 4.2.6.8 and 6.1.1.4'
N N 0.0061 0.0033 'International Tables Vol C Tables 4.2.6.8 and 6.1.1.4'
O O 0.0106 0.0060 'International Tables Vol C Tables 4.2.6.8 and 6.1.1.4'
Os Os -1.2165 7.6030 'International Tables Vol C Tables 4.2.6.8 and 6.1.1.4'
P P 0.1023 0.0942 'International Tables Vol C Tables 4.2.6.8 and 6.1.1.4'

loop_
_geom_angle_atom_site_label_1
_geom_angle_atom_site_label_2
_geom_angle_atom_site_label_3
_geom_angle
_geom_angle_site_symmetry_1
_geom_angle_site_symmetry_3
_geom_angle_publ_flag
N13 Os1 N11 76.06(18) . . y
N13 Os1 O2 104.76(16) . 2_566 y
N11 Os1 O2 178.49(16) . 2_566 y
N13 Os1 O1 175.56(16) . . y
N11 Os1 O1 104.04(16) . . y
O2 Os1 O1 75.25(14) 2_566 . y
N13 Os1 P1 89.78(13) . . y
N11 Os1 P1 91.42(13) . . y
O2 Os1 P1 89.85(11) 2_566 . y
O1 Os1 P1 85.78(10) . . y
N13 Os1 P2 91.59(13) . . y
N11 Os1 P2 86.43(13) . . y
O2 Os1 P2 92.27(11) 2_566 . y
O1 Os1 P2 92.84(10) . . y
P1 Os1 P2 177.09(5) . . y
C31 P1 C41 103.0(3) . . ?
C31 P1 C51 102.6(3) . . ?
C41 P1 C51 105.4(2) . . ?
C31 P1 Os1 116.89(18) . . ?
C41 P1 Os1 113.57(19) . . ?
C51 P1 Os1 113.96(18) . . ?
C71 P2 C81 104.5(3) . . ?
C71 P2 C61 103.3(3) . . ?
C81 P2 C61 102.1(2) . . ?
C71 P2 Os1 117.47(19) . . ?
C81 P2 Os1 108.80(18) . . ?
C61 P2 Os1 118.8(2) . . ?
C1 O1 Os1 117.1(3) . . ?
C3 O2 Os1 117.7(3) . 2_566 ?
C11 N11 C15 117.7(4) . . ?
C11 N11 Os1 128.5(4) . . ?
C15 N11 Os1 113.7(4) . . ?
N13 N12 C15 111.5(4) . . ?
N12 N13 C16 112.7(4) . . ?
N12 N13 Os1 122.0(4) . . ?
C16 N13 Os1 125.1(3) . . ?
O1 C1 C2 124.8(5) . . ?
O1 C1 C3 115.1(4) . 2_566 ?
C2 C1 C3 120.1(4) . 2_566 ?
C1 C2 C3 119.3(5) . . ?
C1 C2 Cl1 120.2(4) . . ?
C3 C2 Cl1 120.5(4) . . ?
O2 C3 C2 124.6(5) . . ?
O2 C3 C1 114.8(4) . 2_566 ?
C2 C3 C1 120.6(4) . 2_566 ?
C12 C11 N11 122.4(5) . . ?
C12 C11 H11 118.8 . . ?
N11 C11 H11 118.8 . . ?
C11 C12 C13 120.2(6) . . ?
C11 C12 H12 119.9 . . ?
C13 C12 H12 119.9 . . ?
C14 C13 C12 118.4(5) . . ?
C14 C13 H13 120.8 . . ?
C12 C13 H13 120.8 . . ?
C13 C14 C15 119.4(5) . . ?
C13 C14 H14 120.3 . . ?
C15 C14 H14 120.3 . . ?
N11 C15 N12 116.7(4) . . ?
N11 C15 C14 122.0(5) . . ?
N12 C15 C14 121.3(5) . . ?
C21 C16 C17 121.3(6) . . ?
C21 C16 N13 119.1(5) . . ?
C17 C16 N13 119.6(6) . . ?
C18 C17 C16 120.3(8) . . ?
C18 C17 H17 119.8 . . ?
C16 C17 H17 119.8 . . ?
C19 C18 C17 119.4(7) . . ?
C19 C18 H18 120.3 . . ?
C17 C18 H18 120.3 . . ?
C18 C19 C20 121.9(7) . . ?
C18 C19 H19 119.0 . . ?
C20 C19 H19 119.0 . . ?
C19 C20 C21 118.2(8) . . ?
C19 C20 H20 120.9 . . ?
C21 C20 H20 120.9 . . ?
C16 C21 C20 118.8(7) . . ?
C16 C21 H21 120.6 . . ?
C20 C21 H21 120.6 . . ?
C36 C31 C32 118.9(6) . . ?
C36 C31 P1 119.0(4) . . ?
C32 C31 P1 121.7(5) . . ?
C33 C32 C31 120.1(6) . . ?
C33 C32 H32 120.0 . . ?
C31 C32 H32 120.0 . . ?
C34 C33 C32 120.6(6) . . ?
C34 C33 H33 119.7 . . ?
C32 C33 H33 119.7 . . ?
C33 C34 C35 120.2(6) . . ?
C33 C34 H34 119.9 . . ?
C35 C34 H34 119.9 . . ?
C36 C35 C34 120.0(6) . . ?
C36 C35 H35 120.0 . . ?
C34 C35 H35 120.0 . . ?
C35 C36 C31 120.2(6) . . ?
C35 C36 H36 119.9 . . ?
C31 C36 H36 119.9 . . ?
C42 C41 C46 118.9(5) . . ?
C42 C41 P1 119.6(5) . . ?
C46 C41 P1 121.4(5) . . ?
C41 C42 C43 119.9(7) . . ?
C41 C42 H42 120.0 . . ?
C43 C42 H42 120.0 . . ?
C44 C43 C42 119.7(8) . . ?
C44 C43 H43 120.2 . . ?
C42 C43 H43 120.2 . . ?
C45 C44 C43 120.9(6) . . ?
C45 C44 H44 119.5 . . ?
C43 C44 H44 119.5 . . ?
C44 C45 C46 120.4(7) . . ?
C44 C45 H45 119.8 . . ?
C46 C45 H45 119.8 . . ?
C45 C46 C41 120.2(7) . . ?
C45 C46 H46 119.9 . . ?
C41 C46 H46 119.9 . . ?
C56 C51 C52 118.7(5) . . ?
C56 C51 P1 117.3(4) . . ?
C52 C51 P1 123.9(4) . . ?
C53 C52 C51 121.2(6) . . ?
C53 C52 H52 119.4 . . ?
C51 C52 H52 119.4 . . ?
C52 C53 C54 119.0(7) . . ?
C52 C53 H53 120.5 . . ?
C54 C53 H53 120.5 . . ?
C55 C54 C53 120.2(6) . . ?
C55 C54 H54 119.9 . . ?
C53 C54 H54 119.9 . . ?
C54 C55 C56 120.7(7) . . ?
C54 C55 H55 119.7 . . ?
C56 C55 H55 119.7 . . ?
C55 C56 C51 120.1(6) . . ?
C55 C56 H56 120.0 . . ?
C51 C56 H56 120.0 . . ?
C66 C61 C62 119.1(5) . . ?
C66 C61 P2 122.3(4) . . ?
C62 C61 P2 118.5(5) . . ?
C63 C62 C61 120.6(6) . . ?
C63 C62 H62 119.7 . . ?
C61 C62 H62 119.7 . . ?
C64 C63 C62 120.3(6) . . ?
C64 C63 H63 119.8 . . ?
C62 C63 H63 119.8 . . ?
C63 C64 C65 120.4(6) . . ?
C63 C64 H64 119.8 . . ?
C65 C64 H64 119.8 . . ?
C64 C65 C66 118.7(6) . . ?
C64 C65 H65 120.6 . . ?
C66 C65 H65 120.6 . . ?
C61 C66 C65 120.8(5) . . ?
C61 C66 H66 119.6 . . ?
C65 C66 H66 119.6 . . ?
C76 C71 C72 117.8(6) . . ?
C76 C71 P2 119.1(5) . . ?
C72 C71 P2 123.1(5) . . ?
C73 C72 C71 120.3(7) . . ?
C73 C72 H72 119.9 . . ?
C71 C72 H72 119.9 . . ?
C74 C73 C72 119.2(8) . . ?
C74 C73 H73 120.4 . . ?
C72 C73 H73 120.4 . . ?
C75 C74 C73 121.9(8) . . ?
C75 C74 H74 119.0 . . ?
C73 C74 H74 119.0 . . ?
C74 C75 C76 120.1(7) . . ?
C74 C75 H75 119.9 . . ?
C76 C75 H75 119.9 . . ?
C75 C76 C71 120.6(7) . . ?
C75 C76 H76 119.7 . . ?
C71 C76 H76 119.7 . . ?
C86 C81 C82 119.5(5) . . ?
C86 C81 P2 120.8(5) . . ?
C82 C81 P2 119.6(5) . . ?
C83 C82 C81 119.8(7) . . ?
C83 C82 H82 120.1 . . ?
C81 C82 H82 120.1 . . ?
C82 C83 C84 120.4(7) . . ?
C82 C83 H83 119.8 . . ?
C84 C83 H83 119.8 . . ?
C85 C84 C83 120.9(6) . . ?
C85 C84 H84 119.6 . . ?
C83 C84 H84 119.6 . . ?
C84 C85 C86 120.0(8) . . ?
C84 C85 H85 120.0 . . ?
C86 C85 H85 120.0 . . ?
C85 C86 C81 119.4(7) . . ?
C85 C86 H86 120.3 . . ?
C81 C86 H86 120.3 . . ?
C92 C91 C93 119.7(7) . . ?
C92 C91 H91 120.2 . . ?
C93 C91 H91 120.2 . . ?
C91 C92 C93 121.3(7) . 2_557 ?
C91 C92 H92 119.3 . . ?
C93 C92 H92 119.3 2_557 . ?
C92 C93 C91 119.0(7) 2_557 . ?
C92 C93 H93 120.5 2_557 . ?
C91 C93 H93 120.5 . . ?
O23 Cl2 O22 122.0(8) . . ?
O23 Cl2 O21 111.8(7) . . ?
O22 Cl2 O21 111.8(6) . . ?
O23 Cl2 O24 100.7(8) . . ?
O22 Cl2 O24 102.0(6) . . ?
O21 Cl2 O24 106.0(6) . . ?

loop_
_geom_bond_atom_site_label_1
_geom_bond_atom_site_label_2
_geom_bond_distance
_geom_bond_site_symmetry_2
_geom_bond_publ_flag
Os1 N13 1.983(4) . y
Os1 N11 2.045(4) . y
Os1 O2 2.111(4) 2_566 y
Os1 O1 2.118(4) . y
Os1 P1 2.4216(13) . y
Os1 P2 2.4349(13) . y
Cl1 C2 1.728(5) . ?
P1 C31 1.831(6) . ?
P1 C41 1.833(5) . ?
P1 C51 1.842(5) . ?
P2 C71 1.827(6) . ?
P2 C81 1.831(5) . ?
P2 C61 1.834(5) . ?
O1 C1 1.281(6) . ?
O2 C3 1.276(6) . ?
O2 Os1 2.111(4) 2_566 ?
N11 C11 1.365(7) . ?
N11 C15 1.372(7) . ?
N12 N13 1.298(6) . ?
N12 C15 1.390(8) . ?
N13 C16 1.449(7) . ?
C1 C2 1.393(7) . ?
C1 C3 1.502(7) 2_566 ?
C2 C3 1.401(7) . ?
C3 C1 1.502(7) 2_566 ?
C11 C12 1.363(8) . ?
C11 H11 0.9500 . ?
C12 C13 1.402(9) . ?
C12 H12 0.9500 . ?
C13 C14 1.384(10) . ?
C13 H13 0.9500 . ?
C14 C15 1.394(7) . ?
C14 H14 0.9500 . ?
C16 C21 1.383(9) . ?
C16 C17 1.390(9) . ?
C17 C18 1.384(10) . ?
C17 H17 0.9500 . ?
C18 C19 1.362(15) . ?
C18 H18 0.9500 . ?
C19 C20 1.417(14) . ?
C19 H19 0.9500 . ?
C20 C21 1.418(10) . ?
C20 H20 0.9500 . ?
C21 H21 0.9500 . ?
C31 C36 1.406(8) . ?
C31 C32 1.406(8) . ?
C32 C33 1.395(10) . ?
C32 H32 0.9500 . ?
C33 C34 1.376(10) . ?
C33 H33 0.9500 . ?
C34 C35 1.397(10) . ?
C34 H34 0.9500 . ?
C35 C36 1.394(10) . ?
C35 H35 0.9500 . ?
C36 H36 0.9500 . ?
C41 C42 1.390(9) . ?
C41 C46 1.404(9) . ?
C42 C43 1.404(9) . ?
C42 H42 0.9500 . ?
C43 C44 1.379(14) . ?
C43 H43 0.9500 . ?
C44 C45 1.358(13) . ?
C44 H44 0.9500 . ?
C45 C46 1.387(8) . ?
C45 H45 0.9500 . ?
C46 H46 0.9500 . ?
C51 C56 1.399(8) . ?
C51 C52 1.405(8) . ?
C52 C53 1.398(9) . ?
C52 H52 0.9500 . ?
C53 C54 1.400(12) . ?
C53 H53 0.9500 . ?
C54 C55 1.385(12) . ?
C54 H54 0.9500 . ?
C55 C56 1.398(9) . ?
C55 H55 0.9500 . ?
C56 H56 0.9500 . ?
C61 C66 1.391(8) . ?
C61 C62 1.398(8) . ?
C62 C63 1.396(8) . ?
C62 H62 0.9500 . ?
C63 C64 1.377(10) . ?
C63 H63 0.9500 . ?
C64 C65 1.408(9) . ?
C64 H64 0.9500 . ?
C65 C66 1.412(8) . ?
C65 H65 0.9500 . ?
C66 H66 0.9500 . ?
C71 C76 1.408(8) . ?
C71 C72 1.420(10) . ?
C72 C73 1.389(12) . ?
C72 H72 0.9500 . ?
C73 C74 1.381(13) . ?
C73 H73 0.9500 . ?
C74 C75 1.351(13) . ?
C74 H74 0.9500 . ?
C75 C76 1.383(11) . ?
C75 H75 0.9500 . ?
C76 H76 0.9500 . ?
C81 C86 1.404(9) . ?
C81 C82 1.414(9) . ?
C82 C83 1.378(9) . ?
C82 H82 0.9500 . ?
C83 C84 1.382(13) . ?
C83 H83 0.9500 . ?
C84 C85 1.381(14) . ?
C84 H84 0.9500 . ?
C85 C86 1.400(9) . ?
C85 H85 0.9500 . ?
C86 H86 0.9500 . ?
C91 C92 1.366(12) . ?
C91 C93 1.393(11) . ?
C91 H91 0.9500 . ?
C92 C93 1.388(12) 2_557 ?
C92 H92 0.9500 . ?
C93 C92 1.388(12) 2_557 ?
C93 H93 0.9500 . ?
Cl2 O23 1.334(16) . ?
Cl2 O22 1.382(11) . ?
Cl2 O21 1.430(7) . ?
Cl2 O24 1.501(12) . ?

loop_
_geom_torsion_atom_site_label_1
_geom_torsion_atom_site_label_2
_geom_torsion_atom_site_label_3
_geom_torsion_atom_site_label_4
_geom_torsion
_geom_torsion_site_symmetry_1
_geom_torsion_site_symmetry_2
_geom_torsion_site_symmetry_3
_geom_torsion_site_symmetry_4
_geom_torsion_publ_flag
N13 Os1 P1 C31 -121.8(2) . . . . ?
N11 Os1 P1 C31 -45.8(2) . . . . ?
O2 Os1 P1 C31 133.4(2) 2_566 . . . ?
O1 Os1 P1 C31 58.2(2) . . . . ?
P2 Os1 P1 C31 -3.6(9) . . . . ?
N13 Os1 P1 C41 118.5(3) . . . . ?
N11 Os1 P1 C41 -165.5(3) . . . . ?
O2 Os1 P1 C41 13.7(2) 2_566 . . . ?
O1 Os1 P1 C41 -61.5(2) . . . . ?
P2 Os1 P1 C41 -123.3(8) . . . . ?
N13 Os1 P1 C51 -2.2(2) . . . . ?
N11 Os1 P1 C51 73.8(2) . . . . ?
O2 Os1 P1 C51 -107.0(2) 2_566 . . . ?
O1 Os1 P1 C51 177.8(2) . . . . ?
P2 Os1 P1 C51 116.0(8) . . . . ?
N13 Os1 P2 C71 -82.6(2) . . . . ?
N11 Os1 P2 C71 -158.5(2) . . . . ?
O2 Os1 P2 C71 22.2(2) 2_566 . . . ?
O1 Os1 P2 C71 97.6(2) . . . . ?
P1 Os1 P2 C71 159.2(8) . . . . ?
N13 Os1 P2 C81 35.8(3) . . . . ?
N11 Os1 P2 C81 -40.2(3) . . . . ?
O2 Os1 P2 C81 140.6(2) 2_566 . . . ?
O1 Os1 P2 C81 -144.1(2) . . . . ?
P1 Os1 P2 C81 -82.5(9) . . . . ?
N13 Os1 P2 C61 151.8(2) . . . . ?
N11 Os1 P2 C61 75.9(2) . . . . ?
O2 Os1 P2 C61 -103.3(2) 2_566 . . . ?
O1 Os1 P2 C61 -28.0(2) . . . . ?
P1 Os1 P2 C61 33.6(9) . . . . ?
N13 Os1 O1 C1 89(2) . . . . ?
N11 Os1 O1 C1 179.4(4) . . . . ?
O2 Os1 O1 C1 -1.9(3) 2_566 . . . ?
P1 Os1 O1 C1 89.0(3) . . . . ?
P2 Os1 O1 C1 -93.5(3) . . . . ?
N13 Os1 N11 C11 -176.6(5) . . . . ?
O2 Os1 N11 C11 -54(6) 2_566 . . . ?
O1 Os1 N11 C11 8.0(5) . . . . ?
P1 Os1 N11 C11 94.0(5) . . . . ?
P2 Os1 N11 C11 -84.1(5) . . . . ?
N13 Os1 N11 C15 0.3(4) . . . . ?
O2 Os1 N11 C15 123(6) 2_566 . . . ?
O1 Os1 N11 C15 -175.1(4) . . . . ?
P1 Os1 N11 C15 -89.1(4) . . . . ?
P2 Os1 N11 C15 92.8(4) . . . . ?
C15 N12 N13 C16 177.5(4) . . . . ?
C15 N12 N13 Os1 3.0(6) . . . . ?
N11 Os1 N13 N12 -1.9(4) . . . . ?
O2 Os1 N13 N12 179.4(4) 2_566 . . . ?
O1 Os1 N13 N12 90(2) . . . . ?
P1 Os1 N13 N12 89.6(4) . . . . ?
P2 Os1 N13 N12 -87.8(4) . . . . ?
N11 Os1 N13 C16 -175.7(5) . . . . ?
O2 Os1 N13 C16 5.6(5) 2_566 . . . ?
O1 Os1 N13 C16 -84(2) . . . . ?
P1 Os1 N13 C16 -84.2(4) . . . . ?
P2 Os1 N13 C16 98.4(4) . . . . ?
Os1 O1 C1 C2 -178.5(4) . . . . ?
Os1 O1 C1 C3 1.7(5) . . . 2_566 ?
O1 C1 C2 C3 -178.2(5) . . . . ?
C3 C1 C2 C3 1.6(8) 2_566 . . . ?
O1 C1 C2 Cl1 0.2(7) . . . . ?
C3 C1 C2 Cl1 179.9(4) 2_566 . . . ?
Os1 O2 C3 C2 179.8(4) 2_566 . . . ?
Os1 O2 C3 C1 1.7(6) 2_566 . . 2_566 ?
C1 C2 C3 O2 -179.6(5) . . . . ?
Cl1 C2 C3 O2 2.1(8) . . . . ?
C1 C2 C3 C1 -1.6(8) . . . 2_566 ?
Cl1 C2 C3 C1 -179.9(4) . . . 2_566 ?
C15 N11 C11 C12 0.2(8) . . . . ?
Os1 N11 C11 C12 177.0(5) . . . . ?
N11 C11 C12 C13 1.9(10) . . . . ?
C11 C12 C13 C14 -1.5(10) . . . . ?
C12 C13 C14 C15 -0.8(10) . . . . ?
C11 N11 C15 N12 178.4(5) . . . . ?
Os1 N11 C15 N12 1.1(6) . . . . ?
C11 N11 C15 C14 -2.6(8) . . . . ?
Os1 N11 C15 C14 -179.9(4) . . . . ?
N13 N12 C15 N11 -2.5(7) . . . . ?
N13 N12 C15 C14 178.5(5) . . . . ?
C13 C14 C15 N11 3.0(9) . . . . ?
C13 C14 C15 N12 -178.1(6) . . . . ?
N12 N13 C16 C21 150.1(6) . . . . ?
Os1 N13 C16 C21 -35.6(7) . . . . ?
N12 N13 C16 C17 -30.7(7) . . . . ?
Os1 N13 C16 C17 143.7(4) . . . . ?
C21 C16 C17 C18 1.1(10) . . . . ?
N13 C16 C17 C18 -178.1(6) . . . . ?
C16 C17 C18 C19 -1.0(11) . . . . ?
C17 C18 C19 C20 -1.0(15) . . . . ?
C18 C19 C20 C21 2.9(15) . . . . ?
C17 C16 C21 C20 0.8(11) . . . . ?
N13 C16 C21 C20 180.0(7) . . . . ?
C19 C20 C21 C16 -2.7(13) . . . . ?
C41 P1 C31 C36 -79.4(5) . . . . ?
C51 P1 C31 C36 29.9(5) . . . . ?
Os1 P1 C31 C36 155.3(4) . . . . ?
C41 P1 C31 C32 93.8(5) . . . . ?
C51 P1 C31 C32 -156.9(4) . . . . ?
Os1 P1 C31 C32 -31.5(5) . . . . ?
C36 C31 C32 C33 -0.2(8) . . . . ?
P1 C31 C32 C33 -173.4(4) . . . . ?
C31 C32 C33 C34 0.3(9) . . . . ?
C32 C33 C34 C35 0.1(10) . . . . ?
C33 C34 C35 C36 -0.7(10) . . . . ?
C34 C35 C36 C31 0.8(9) . . . . ?
C32 C31 C36 C35 -0.3(8) . . . . ?
P1 C31 C36 C35 173.0(5) . . . . ?
C31 P1 C41 C42 173.1(5) . . . . ?
C51 P1 C41 C42 65.8(5) . . . . ?
Os1 P1 C41 C42 -59.6(5) . . . . ?
C31 P1 C41 C46 -5.0(5) . . . . ?
C51 P1 C41 C46 -112.2(5) . . . . ?
Os1 P1 C41 C46 122.3(4) . . . . ?
C46 C41 C42 C43 2.0(9) . . . . ?
P1 C41 C42 C43 -176.1(5) . . . . ?
C41 C42 C43 C44 -0.4(11) . . . . ?
C42 C43 C44 C45 -1.3(12) . . . . ?
C43 C44 C45 C46 1.4(12) . . . . ?
C44 C45 C46 C41 0.3(10) . . . . ?
C42 C41 C46 C45 -2.0(9) . . . . ?
P1 C41 C46 C45 176.1(5) . . . . ?
C31 P1 C51 C56 57.4(5) . . . . ?
C41 P1 C51 C56 164.8(5) . . . . ?
Os1 P1 C51 C56 -70.0(5) . . . . ?
C31 P1 C51 C52 -124.3(5) . . . . ?
C41 P1 C51 C52 -16.9(6) . . . . ?
Os1 P1 C51 C52 108.3(5) . . . . ?
C56 C51 C52 C53 -0.5(9) . . . . ?
P1 C51 C52 C53 -178.8(5) . . . . ?
C51 C52 C53 C54 1.7(11) . . . . ?
C52 C53 C54 C55 -1.6(11) . . . . ?
C53 C54 C55 C56 0.2(12) . . . . ?
C54 C55 C56 C51 1.0(10) . . . . ?
C52 C51 C56 C55 -0.9(9) . . . . ?
P1 C51 C56 C55 177.5(5) . . . . ?
C71 P2 C61 C66 -136.9(5) . . . . ?
C81 P2 C61 C66 114.8(5) . . . . ?
Os1 P2 C61 C66 -4.8(5) . . . . ?
C71 P2 C61 C62 47.3(5) . . . . ?
C81 P2 C61 C62 -61.0(5) . . . . ?
Os1 P2 C61 C62 179.4(4) . . . . ?
C66 C61 C62 C63 -1.3(9) . . . . ?
P2 C61 C62 C63 174.6(5) . . . . ?
C61 C62 C63 C64 0.5(10) . . . . ?
C62 C63 C64 C65 -0.3(10) . . . . ?
C63 C64 C65 C66 0.9(9) . . . . ?
C62 C61 C66 C65 1.9(8) . . . . ?
P2 C61 C66 C65 -173.8(4) . . . . ?
C64 C65 C66 C61 -1.7(9) . . . . ?
C81 P2 C71 C76 -174.4(5) . . . . ?
C61 P2 C71 C76 79.2(5) . . . . ?
Os1 P2 C71 C76 -53.8(5) . . . . ?
C81 P2 C71 C72 7.9(7) . . . . ?
C61 P2 C71 C72 -98.5(6) . . . . ?
Os1 P2 C71 C72 128.6(6) . . . . ?
C76 C71 C72 C73 2.9(12) . . . . ?
P2 C71 C72 C73 -179.4(7) . . . . ?
C71 C72 C73 C74 -0.1(15) . . . . ?
C72 C73 C74 C75 -3.3(16) . . . . ?
C73 C74 C75 C76 3.7(14) . . . . ?
C74 C75 C76 C71 -0.7(11) . . . . ?
C72 C71 C76 C75 -2.5(10) . . . . ?
P2 C71 C76 C75 179.7(5) . . . . ?
C71 P2 C81 C86 -131.6(5) . . . . ?
C61 P2 C81 C86 -24.3(6) . . . . ?
Os1 P2 C81 C86 102.2(5) . . . . ?
C71 P2 C81 C82 52.5(5) . . . . ?
C61 P2 C81 C82 159.9(5) . . . . ?
Os1 P2 C81 C82 -73.7(5) . . . . ?
C86 C81 C82 C83 2.2(10) . . . . ?
P2 C81 C82 C83 178.1(5) . . . . ?
C81 C82 C83 C84 -1.2(11) . . . . ?
C82 C83 C84 C85 0.2(13) . . . . ?
C83 C84 C85 C86 -0.3(13) . . . . ?
C84 C85 C86 C81 1.3(11) . . . . ?
C82 C81 C86 C85 -2.2(10) . . . . ?
P2 C81 C86 C85 -178.1(5) . . . . ?
C93 C91 C92 C93 0.9(13) . . . 2_557 ?
C92 C91 C93 C92 -0.9(13) . . . 2_557 ?
